data_4100352
_journal_name_full 'Journal of the American Chemical Society'
_journal_paper_doi 10.1021/ja052864w
_journal_year 2005
_chemical_formula_moiety 'C40 H26 S8 '
_chemical_formula_sum 'C40 H26 S8'
_chemical_formula_weight 763.13
_space_group_IT_number 14
_symmetry_cell_setting monoclinic
_symmetry_space_group_name_Hall '-P 2ybc'
_symmetry_space_group_name_H-M 'P 1 21/c 1'
_cell_angle_alpha 90
_cell_angle_beta 93.143(3)
_cell_angle_gamma 90
_cell_formula_units_Z 4
_cell_length_a 12.0856(8)
_cell_length_b 19.236(1)
_cell_length_c 15.8922(9)
_cell_measurement_temperature 298.2
_cell_volume 3688.9(4)
_exptl_crystal_density_diffrn 1.374
_cod_original_sg_symbol_H-M 'P 21/c'
_cod_original_formula_sum 'C40 H26 S8 '
_cod_database_code 4100352

loop_
_symmetry_equiv_pos_as_xyz
x,y,z
-x,1/2+y,1/2-z
-x,-y,-z
x,1/2-y,1/2+z

loop_
_atom_site_label
_atom_site_type_symbol
_atom_site_fract_x
_atom_site_fract_y
_atom_site_fract_z
_atom_site_U_iso_or_equiv
_atom_site_adp_type
_atom_site_occupancy
_atom_site_calc_flag
_atom_site_refinement_flags
_atom_site_disorder_assembly
_atom_site_disorder_group
S(1) S 1.5697(2) 0.4763(1) 0.7133(2) 0.0958(10) Uani 1.00 d . . .
S(2) S 1.5453(2) 0.3017(1) 0.5969(2) 0.0979(10) Uani 1.00 d . . .
S(3) S 1.1747(3) 0.4454(2) 0.5312(2) 0.119(1) Uani 1.00 d . . .
S(4) S 1.4118(2) 0.2810(2) 0.7838(2) 0.108(1) Uani 1.00 d . . .
S(5) S 1.0931(2) 0.0924(1) 0.5752(2) 0.119(1) Uani 1.00 d . . .
S(6) S 0.9016(5) 0.3657(3) 0.6717(4) 0.084(2) Uani 0.50 d P . .
S(7) S 1.0787(4) 0.3291(3) 0.7962(3) 0.075(2) Uani 0.50 d P . .
S(8) S 0.8986(3) 0.0995(2) 0.7277(2) 0.119(1) Uani 1.00 d . . .
S(9) S 0.7004(2) 0.1328(1) 0.5343(2) 0.0710(7) Uani 1.00 d . . .
C(1) C 1.3528(6) 0.4205(4) 0.7070(6) 0.068(3) Uani 1.00 d . . .
C(2) C 1.3589(6) 0.3758(4) 0.6429(5) 0.058(3) Uani 1.00 d . . .
C(3) C 1.2551(6) 0.3306(4) 0.6173(5) 0.060(3) Uani 1.00 d . . .
C(4) C 1.2357(6) 0.2748(4) 0.6587(5) 0.067(3) Uani 1.00 d . . .
C(5) C 1.1333(6) 0.2298(4) 0.6291(5) 0.064(3) Uani 1.00 d . . .
C(6) C 1.0311(6) 0.2482(4) 0.6510(4) 0.050(2) Uani 1.00 d . . .
C(7) C 0.9279(6) 0.2106(3) 0.6198(5) 0.050(2) Uani 1.00 d . . .
C(8) C 0.8980(6) 0.2104(4) 0.5370(5) 0.055(2) Uani 1.00 d . . .
C(9) C 1.4351(6) 0.4675(4) 0.7442(5) 0.064(3) Uani 1.00 d . . .
C(10) C 1.4180(7) 0.5091(4) 0.8140(6) 0.075(3) Uani 1.00 d . . .
C(11) C 1.5099(9) 0.5461(5) 0.8396(7) 0.105(4) Uani 1.00 d . . .
C(12) C 1.5977(8) 0.5343(5) 0.7930(7) 0.111(4) Uani 1.00 d . . .
C(13) C 1.4544(6) 0.3695(4) 0.5892(5) 0.056(2) Uani 1.00 d . . .
C(14) C 1.4843(7) 0.4142(4) 0.5287(6) 0.085(3) Uani 1.00 d . . .
C(15) C 1.5834(7) 0.3926(5) 0.4902(6) 0.088(3) Uani 1.00 d . . .
C(16) C 1.6260(7) 0.3349(5) 0.5212(6) 0.088(3) Uani 1.00 d . . .
C(17) C 1.1877(6) 0.3588(4) 0.5432(5) 0.060(3) Uani 1.00 d . . .
C(18) C 1.1280(7) 0.3263(5) 0.4784(5) 0.074(3) Uani 1.00 d . . .
C(19) C 1.0782(8) 0.3648(5) 0.4343(9) 0.131(5) Uani 1.00 d . . .
C(20) C 1.0885(7) 0.4327(6) 0.4385(6) 0.110(4) Uani 1.00 d . . .
C(21) C 1.2977(6) 0.2460(4) 0.7327(4) 0.058(3) Uani 1.00 d . . .
C(22) C 1.2558(6) 0.1878(4) 0.7719(5) 0.056(2) Uani 1.00 d . . .
C(23) C 1.3346(8) 0.1709(4) 0.8440(6) 0.082(3) Uani 1.00 d . . .
C(24) C 1.4187(8) 0.2146(5) 0.8544(5) 0.088(3) Uani 1.00 d . . .
C(25) C 1.1627(6) 0.1672(4) 0.5803(5) 0.070(3) Uani 1.00 d . . .
C(26) C 1.2579(7) 0.1642(5) 0.5342(6) 0.088(3) Uani 1.00 d . . .
C(27) C 1.2682(8) 0.0991(7) 0.4937(7) 0.130(5) Uani 1.00 d . . .
C(28) C 1.1901(9) 0.0567(6) 0.5109(8) 0.141(5) Uani 1.00 d . . .
C(29) C 1.0089(6) 0.3119(4) 0.7017(5) 0.055(2) Uani 1.00 d . . .
C(30) C 1.050(1) 0.345(1) 0.772(2) 0.094(8) Uani 0.50 d P . .
C(31) C 1.0087(9) 0.4024(5) 0.8062(7) 0.111(4) Uani 1.00 d . . .
C(32) C 0.9283(9) 0.4188(5) 0.7488(7) 0.100(4) Uani 1.00 d . . .
C(33) C 0.937(1) 0.3681(9) 0.675(1) 0.046(5) Uani 0.50 d P . .
C(34) C 0.8621(6) 0.1778(4) 0.6862(5) 0.058(3) Uani 1.00 d . . .
C(35) C 0.7647(7) 0.2037(4) 0.7202(5) 0.064(3) Uani 1.00 d . . .
C(36) C 0.7296(8) 0.1585(6) 0.7828(7) 0.106(4) Uani 1.00 d . . .
C(37) C 0.7902(8) 0.1034(5) 0.7943(6) 0.101(4) Uani 1.00 d . . .
C(38) C 0.8040(6) 0.1797(4) 0.4917(5) 0.052(2) Uani 1.00 d . . .
C(39) C 0.7863(7) 0.1854(4) 0.4058(5) 0.068(3) Uani 1.00 d . . .
C(40) C 0.6907(8) 0.1507(6) 0.3785(6) 0.097(4) Uani 1.00 d . . .
C(41) C 0.6361(7) 0.1216(5) 0.4372(7) 0.088(3) Uani 1.00 d . . .
H(1) H 1.2831 0.4215 0.7321 0.0808 Uiso 1.00 calc . . .
H(2) H 0.9473 0.2346 0.5026 0.0655 Uiso 1.00 calc . . .
H(3) H 1.3497 0.5115 0.8408 0.0898 Uiso 1.00 calc . . .
H(4) H 1.5117 0.5773 0.8860 0.1262 Uiso 1.00 calc . . .
H(5) H 1.6678 0.5559 0.8034 0.1332 Uiso 1.00 calc . . .
H(6) H 1.4443 0.4553 0.5135 0.1023 Uiso 1.00 calc . . .
H(7) H 1.6151 0.4179 0.4462 0.1056 Uiso 1.00 calc . . .
H(8) H 1.6926 0.3143 0.5041 0.1054 Uiso 1.00 calc . . .
H(9) H 1.1274 0.2774 0.4705 0.0891 Uiso 1.00 calc . . .
H(10) H 1.0271 0.3459 0.3927 0.1574 Uiso 1.00 calc . . .
H(11) H 1.0573 0.4668 0.4010 0.1319 Uiso 1.00 calc . . .
H(12) H 1.1896 0.1635 0.7557 0.0670 Uiso 1.00 calc . . .
H(13) H 1.3254 0.1320 0.8798 0.0982 Uiso 1.00 calc . . .
H(14) H 1.4767 0.2093 0.8967 0.1062 Uiso 1.00 calc . . .
H(15) H 1.3093 0.2013 0.5305 0.1050 Uiso 1.00 calc . . .
H(16) H 1.3261 0.0880 0.4579 0.1559 Uiso 1.00 calc . . .
H(17) H 1.1860 0.0102 0.4906 0.1695 Uiso 1.00 calc . . .
H(18) H 0.7283 0.2457 0.7032 0.0769 Uiso 1.00 calc . . .
H(19) H 0.6664 0.1675 0.8141 0.1276 Uiso 1.00 calc . . .
H(20) H 0.7765 0.0688 0.8350 0.1214 Uiso 1.00 calc . . .
H(21) H 0.8334 0.2098 0.3700 0.0820 Uiso 1.00 calc . . .
H(22) H 0.6665 0.1483 0.3206 0.1159 Uiso 1.00 calc . . .
H(23) H 0.5685 0.0970 0.4272 0.1052 Uiso 1.00 calc . . .

loop_
_atom_site_aniso_label
_atom_site_aniso_U_11
_atom_site_aniso_U_22
_atom_site_aniso_U_33
_atom_site_aniso_U_12
_atom_site_aniso_U_13
_atom_site_aniso_U_23
S(1) 0.075(2) 0.104(2) 0.109(2) -0.025(1) 0.005(1) -0.007(2)
S(2) 0.082(2) 0.116(2) 0.097(2) 0.044(1) 0.017(1) 0.016(2)
S(3) 0.145(3) 0.083(2) 0.129(3) 0.029(2) -0.003(2) 0.001(2)
S(4) 0.086(2) 0.147(2) 0.086(2) -0.030(2) -0.032(1) 0.035(2)
S(5) 0.114(2) 0.079(2) 0.162(3) 0.012(2) -0.006(2) -0.042(2)
S(6) 0.082(4) 0.068(3) 0.101(5) 0.003(3) -0.001(3) -0.001(3)
S(7) 0.067(4) 0.095(4) 0.065(3) -0.001(3) 0.003(3) -0.024(3)
S(8) 0.116(2) 0.104(2) 0.134(3) -0.004(2) -0.014(2) 0.051(2)
S(9) 0.063(1) 0.070(1) 0.078(2) -0.021(1) -0.010(1) 0.002(1)
C(1) 0.047(5) 0.069(5) 0.087(7) -0.001(4) 0.008(4) 0.006(5)
C(2) 0.056(5) 0.057(5) 0.061(5) -0.001(4) 0.006(4) -0.017(4)
C(3) 0.067(5) 0.054(5) 0.060(5) 0.011(4) 0.012(4) -0.010(4)
C(4) 0.059(5) 0.074(5) 0.068(6) 0.001(4) 0.002(4) -0.003(5)
C(5) 0.057(5) 0.068(5) 0.066(6) -0.009(4) -0.001(4) -0.007(5)
C(6) 0.051(5) 0.055(4) 0.045(5) -0.003(4) 0.006(4) -0.011(4)
C(7) 0.039(4) 0.044(4) 0.065(6) 0.003(3) -0.004(4) -0.006(4)
C(8) 0.050(5) 0.061(5) 0.053(5) 0.002(4) 0.005(4) 0.016(4)
C(9) 0.055(5) 0.059(5) 0.078(6) 0.008(4) 0.008(4) 0.000(5)
C(10) 0.063(6) 0.074(6) 0.086(7) -0.001(4) -0.017(5) -0.028(5)
C(11) 0.112(9) 0.095(8) 0.108(9) 0.007(6) 0.005(7) -0.019(7)
C(12) 0.103(8) 0.109(7) 0.115(9) -0.062(6) -0.044(6) 0.008(7)
C(13) 0.043(4) 0.061(5) 0.065(5) -0.005(4) 0.006(4) -0.021(4)
C(14) 0.088(6) 0.068(6) 0.104(7) -0.003(5) 0.047(5) 0.002(5)
C(15) 0.087(6) 0.095(7) 0.086(7) -0.036(5) 0.040(5) -0.034(5)
C(16) 0.054(6) 0.113(7) 0.099(7) 0.007(5) 0.023(5) -0.009(6)
C(17) 0.044(5) 0.081(6) 0.056(5) -0.003(4) 0.001(4) 0.021(5)
C(18) 0.081(6) 0.105(7) 0.034(5) -0.036(5) -0.017(4) 0.026(5)
C(19) 0.063(7) 0.077(7) 0.26(2) 0.007(5) 0.023(8) 0.028(9)
C(20) 0.085(7) 0.186(9) 0.058(6) 0.064(6) -0.015(5) 0.075(6)
C(21) 0.040(4) 0.099(6) 0.032(4) 0.015(4) -0.010(3) -0.001(5)
C(22) 0.077(5) 0.048(5) 0.041(5) -0.018(4) -0.001(4) 0.015(4)
C(23) 0.109(7) 0.064(6) 0.074(6) -0.005(5) 0.012(5) 0.019(5)
C(24) 0.097(7) 0.119(8) 0.047(6) 0.004(6) -0.019(5) 0.042(6)
C(25) 0.053(5) 0.080(6) 0.078(6) 0.008(4) -0.004(4) -0.034(5)
C(26) 0.069(6) 0.117(7) 0.077(6) 0.007(5) 0.003(5) -0.066(5)
C(27) 0.069(7) 0.21(1) 0.108(9) 0.027(8) -0.002(6) -0.061(9)
C(28) 0.134(9) 0.136(8) 0.15(1) 0.086(7) -0.053(8) -0.081(7)
C(29) 0.057(5) 0.064(5) 0.044(5) -0.016(4) 0.007(4) -0.015(4)
C(30) 0.022(10) 0.13(2) 0.13(2) 0.037(10) -0.01(1) 0.04(2)
C(31) 0.112(8) 0.091(7) 0.133(9) -0.023(6) 0.044(6) -0.050(7)
C(32) 0.121(9) 0.069(6) 0.111(9) 0.008(6) 0.022(7) -0.017(6)
C(33) 0.023(8) 0.038(8) 0.08(1) 0.011(7) -0.007(8) -0.017(9)
C(34) 0.054(5) 0.055(5) 0.062(5) -0.010(4) -0.025(4) 0.008(4)
C(35) 0.085(6) 0.059(5) 0.050(5) 0.005(4) 0.029(4) 0.016(4)
C(36) 0.092(8) 0.102(8) 0.126(9) -0.013(6) 0.011(6) -0.013(7)
C(37) 0.113(7) 0.127(8) 0.066(6) -0.060(6) 0.025(5) 0.019(6)
C(38) 0.047(5) 0.053(5) 0.054(5) 0.005(3) -0.011(4) 0.002(4)
C(39) 0.059(5) 0.098(6) 0.048(5) 0.011(5) -0.006(4) 0.011(5)
C(40) 0.086(7) 0.131(9) 0.069(7) 0.008(6) -0.031(5) -0.032(6)
C(41) 0.064(6) 0.099(7) 0.097(8) -0.024(5) -0.022(5) -0.018(6)

loop_
_geom_bond_atom_site_label_1
_geom_bond_atom_site_label_2
_geom_bond_distance
_geom_bond_site_symmetry_1
_geom_bond_site_symmetry_2
_geom_bond_publ_flag
S(1) C(9) 1.734(8) . . yes
S(1) C(12) 1.71(1) . . yes
S(2) C(13) 1.707(8) . . yes
S(2) C(16) 1.714(9) . . yes
S(3) C(17) 1.682(8) . . yes
S(3) C(20) 1.775(10) . . yes
S(4) C(21) 1.701(8) . . yes
S(4) C(24) 1.699(9) . . yes
S(5) C(25) 1.666(9) . . yes
S(5) C(28) 1.74(1) . . yes
S(6) C(29) 1.706(10) . . yes
S(6) C(32) 1.61(1) . . yes
S(6) C(33) 0.43(2) . . yes
S(7) C(29) 1.714(9) . . yes
S(7) C(30) 0.60(2) . . yes
S(7) C(31) 1.66(1) . . yes
S(8) C(34) 1.693(8) . . yes
S(8) C(37) 1.730(9) . . yes
S(9) C(38) 1.713(7) . . yes
S(9) C(41) 1.703(10) . . yes
C(1) C(2) 1.34(1) . . yes
C(1) C(9) 1.45(1) . . yes
C(2) C(3) 1.56(1) . . yes
C(2) C(13) 1.478(9) . . yes
C(3) C(4) 1.29(1) . . yes
C(3) C(17) 1.50(1) . . yes
C(4) C(5) 1.56(1) . . yes
C(4) C(21) 1.47(1) . . yes
C(5) C(6) 1.349(9) . . yes
C(5) C(25) 1.49(1) . . yes
C(6) C(7) 1.502(10) . . yes
C(6) C(29) 1.499(10) . . yes
C(7) C(8) 1.34(1) . . yes
C(7) C(34) 1.50(1) . . yes
C(8) C(38) 1.438(10) . . yes
C(9) C(10) 1.39(1) . . yes
C(10) C(11) 1.36(1) . . yes
C(11) C(12) 1.35(1) . . yes
C(13) C(14) 1.35(1) . . yes
C(14) C(15) 1.44(1) . . yes
C(15) C(16) 1.31(1) . . yes
C(17) C(18) 1.37(1) . . yes
C(18) C(19) 1.16(1) . . yes
C(19) C(20) 1.31(1) . . yes
C(21) C(22) 1.390(10) . . yes
C(22) C(23) 1.49(1) . . yes
C(23) C(24) 1.32(1) . . yes
C(25) C(26) 1.40(1) . . yes
C(26) C(27) 1.42(1) . . yes
C(27) C(28) 1.29(2) . . yes
C(29) C(30) 1.35(2) . . yes
C(29) C(33) 1.43(2) . . yes
C(30) C(31) 1.33(2) . . yes
C(31) C(32) 1.33(1) . . yes
C(32) C(33) 1.54(2) . . yes
C(34) C(35) 1.413(10) . . yes
C(35) C(36) 1.40(1) . . yes
C(36) C(37) 1.29(1) . . yes
C(38) C(39) 1.37(1) . . yes
C(39) C(40) 1.38(1) . . yes
C(40) C(41) 1.30(1) . . yes
